data_1514303
loop_
_publ_author_name
'Lewis, James E. M.'
'Elliott, Anastasia B. S.'
'McAdam, C. John'
'Gordon, Keith C.'
'Crowley, James D.'

_publ_section_title
;
 &#x2018;Click&#x2019; to functionalise: synthesis, characterisation and
 enhancement of the physical properties of a series of exo- and
 endo-functionalised Pd2L4 nanocages
;
_journal_issue 5
_journal_name_full 'Chemical Science'
_journal_page_first 1833
_journal_paper_doi 10.1039/c4sc00434e
_journal_volume 5
_journal_year 2014
_chemical_formula_sum 'C62 H37 Cl2 N15 O6 Re2'
_chemical_formula_weight 1531.37
_chemical_name_systematic
; 
 ? 
;
_space_group_IT_number 15
_symmetry_cell_setting monoclinic
_symmetry_space_group_name_Hall '-C 2yc'
_symmetry_space_group_name_H-M 'C 1 2/c 1'
_atom_sites_solution_hydrogens geom
_atom_sites_solution_primary direct
_atom_sites_solution_secondary difmap
_audit_creation_method SHELXL-97
_cell_angle_alpha 90.00
_cell_angle_beta 97.713(14)
_cell_angle_gamma 90.00
_cell_formula_units_Z 4
_cell_length_a 40.00(2)
_cell_length_b 7.730(3)
_cell_length_c 19.823(10)
_cell_measurement_reflns_used 3951
_cell_measurement_temperature 89(2)
_cell_measurement_theta_max 23.346
_cell_measurement_theta_min 2.453
_cell_volume 6074(5)
_computing_structure_refinement 'SHELXL-97 (Sheldrick, 1997)'
_computing_structure_solution 'SHELXS-97 (Sheldrick, 1990)'
_diffrn_ambient_temperature 89(2)
_diffrn_measured_fraction_theta_full 0.964
_diffrn_measured_fraction_theta_max 0.964
_diffrn_radiation_monochromator graphite
_diffrn_radiation_source 'fine-focus sealed tube'
_diffrn_radiation_type MoK\a
_diffrn_radiation_wavelength 0.71073
_diffrn_reflns_av_R_equivalents 0.0616
_diffrn_reflns_av_sigmaI/netI 0.0672
_diffrn_reflns_limit_h_max 50
_diffrn_reflns_limit_h_min -50
_diffrn_reflns_limit_k_max 9
_diffrn_reflns_limit_k_min -8
_diffrn_reflns_limit_l_max 24
_diffrn_reflns_limit_l_min -25
_diffrn_reflns_number 23068
_diffrn_reflns_theta_full 26.74
_diffrn_reflns_theta_max 26.74
_diffrn_reflns_theta_min 1.03
_exptl_absorpt_coefficient_mu 4.135
_exptl_absorpt_correction_T_max 0.7606
_exptl_absorpt_correction_T_min 0.1200
_exptl_absorpt_correction_type multi-scan
_exptl_absorpt_process_details 'SCALE (Bruker AXS Inc.)'
_exptl_crystal_density_diffrn 1.675
_exptl_crystal_density_method 'not measured'
_exptl_crystal_F_000 2984
_exptl_crystal_size_max 0.89
_exptl_crystal_size_mid 0.12
_exptl_crystal_size_min 0.07
_refine_diff_density_max 2.889
_refine_diff_density_min -1.591
_refine_diff_density_rms 0.282
_refine_ls_extinction_method none
_refine_ls_goodness_of_fit_ref 1.096
_refine_ls_hydrogen_treatment constr
_refine_ls_matrix_type full
_refine_ls_number_parameters 392
_refine_ls_number_reflns 6224
_refine_ls_number_restraints 0
_refine_ls_restrained_S_all 1.096
_refine_ls_R_factor_all 0.0992
_refine_ls_R_factor_gt 0.0619
_refine_ls_shift/su_max 0.001
_refine_ls_shift/su_mean 0.000
_refine_ls_structure_factor_coef Fsqd
_refine_ls_weighting_details 'calc w=1/[\s^2^(Fo^2^)+(0.0853P)^2^+40.3492P] where P=(Fo^2^+2Fc^2^)/3'
_refine_ls_weighting_scheme calc
_refine_ls_wR_factor_gt 0.1535
_refine_ls_wR_factor_ref 0.1846
_reflns_number_gt 4166
_reflns_number_total 6224
_reflns_threshold_expression >2sigma(I)
_cod_data_source_file c4sc00434e2.cif
_cod_data_source_block 5kRe
_cod_depositor_comments
;
The following automatic conversions were performed:

'_symmetry_cell_setting' value 'Monoclinic' changed to 'monoclinic'
according to
/usr/data/users/saulius/crontab/automatic-downloads/rss-feeds/RSC/lib/dictionaries/cif_core.dic
dictionary named 'cif_core.dic' version 2.4.2 from 2011-04-26.

Automatic conversion script
Id: cif_fix_values 2281 2013-09-26 08:29:07Z andrius 
;
_cod_original_cell_volume 6073(5)
_cod_original_sg_symbol_H-M C2/c
_cod_database_code 1514303

loop_
_symmetry_equiv_pos_as_xyz
'x, y, z'
'-x, y, -z+1/2'
'x+1/2, y+1/2, z'
'-x+1/2, y+1/2, -z+1/2'
'-x, -y, -z'
'x, -y, z-1/2'
'-x+1/2, -y+1/2, -z'
'x+1/2, -y+1/2, z-1/2'

loop_
_atom_site_label
_atom_site_type_symbol
_atom_site_fract_x
_atom_site_fract_y
_atom_site_fract_z
_atom_site_U_iso_or_equiv
_atom_site_adp_type
_atom_site_occupancy
_atom_site_symmetry_multiplicity
_atom_site_calc_flag
_atom_site_refinement_flags
Re1 Re 0.686579(10) 0.48617(5) 0.80588(2) 0.04156(17) Uani 1 1 d .
C1 C 0.6023(3) 0.7522(19) 1.1544(6) 0.070(4) Uani 1 1 d .
H1 H 0.5863 0.6924 1.1770 0.083 Uiso 1 1 calc R
C3 C 0.6350(5) 0.9894(19) 1.1408(8) 0.083(5) Uani 1 1 d .
H3 H 0.6417 1.1033 1.1547 0.099 Uiso 1 1 calc R
N1 N 0.6493(3) 0.9215(16) 1.0896(7) 0.080(3) Uani 1 1 d .
C4 C 0.6384(3) 0.7640(15) 1.0713(7) 0.061(3) Uani 1 1 d .
H4 H 0.6473 0.7097 1.0346 0.073 Uiso 1 1 calc R
C5 C 0.6157(3) 0.6776(17) 1.1015(6) 0.060(3) Uani 1 1 d .
C6 C 0.6051(3) 0.5108(17) 1.0750(7) 0.064(3) Uani 1 1 d .
C7 C 0.5962(3) 0.3715(19) 1.0496(6) 0.061(3) Uani 1 1 d .
C8 C 0.5876(3) 0.2111(16) 1.0174(6) 0.060(3) Uani 1 1 d .
C9 C 0.6036(3) 0.1592(14) 0.9632(6) 0.050(3) Uani 1 1 d .
H9 H 0.6198 0.2313 0.9463 0.061 Uiso 1 1 calc R
C10 C 0.5953(3) -0.0008(13) 0.9342(6) 0.051(3) Uani 1 1 d .
C11 C 0.5707(3) -0.0978(14) 0.9599(6) 0.053(3) Uani 1 1 d .
H11 H 0.5644 -0.2078 0.9410 0.064 Uiso 1 1 calc R
C12 C 0.5557(3) -0.0349(16) 1.0122(7) 0.057(3) Uani 1 1 d .
C13 C 0.5306(3) -0.1345(17) 1.0402(7) 0.068(4) Uani 1 1 d .
C14 C 0.5108(3) -0.2102(17) 1.0670(7) 0.068(4) Uani 1 1 d .
C15 C 0.4854(3) -0.2858(16) 1.1031(7) 0.062(3) Uani 1 1 d .
C16 C 0.4680(3) -0.438(2) 1.0745(9) 0.082(4) Uani 1 1 d .
H16 H 0.4733 -0.4829 1.0327 0.098 Uiso 1 1 calc R
N3 N 0.4448(3) -0.5156(14) 1.1050(9) 0.094(5) Uani 1 1 d .
C17 C 0.4380(4) -0.4526(18) 1.1641(9) 0.083(5) Uani 1 1 d .
H17 H 0.4225 -0.5126 1.1880 0.100 Uiso 1 1 calc R
C19 C 0.4756(3) -0.2203(17) 1.1590(8) 0.074(4) Uani 1 1 d .
H19 H 0.4849 -0.1133 1.1759 0.089 Uiso 1 1 calc R
C20 C 0.6107(3) -0.0673(15) 0.8757(6) 0.055(3) Uani 1 1 d .
H20A H 0.6169 -0.1902 0.8839 0.066 Uiso 1 1 calc R
H20B H 0.5939 -0.0618 0.8344 0.066 Uiso 1 1 calc R
C21 C 0.6724(3) 0.0020(12) 0.8936(6) 0.051(3) Uani 1 1 d .
H21 H 0.6805 -0.0925 0.9217 0.061 Uiso 1 1 calc R
C22 C 0.6905(3) 0.1400(13) 0.8748(5) 0.049(3) Uani 1 1 d .
C23 C 0.7244(3) 0.1962(14) 0.8885(6) 0.049(3) Uani 1 1 d .
C24 C 0.7493(3) 0.1011(17) 0.9250(6) 0.059(3) Uani 1 1 d .
H24 H 0.7448 -0.0110 0.9413 0.070 Uiso 1 1 calc R
C25 C 0.7807(3) 0.1709(19) 0.9376(7) 0.072(4) Uani 1 1 d .
H25 H 0.7986 0.1089 0.9633 0.086 Uiso 1 1 calc R
C26 C 0.7862(3) 0.3335(18) 0.9124(7) 0.070(4) Uani 1 1 d .
H26 H 0.8079 0.3852 0.9208 0.085 Uiso 1 1 calc R
C27 C 0.7611(3) 0.4159(16) 0.8766(6) 0.055(3) Uani 1 1 d .
H27 H 0.7653 0.5275 0.8596 0.066 Uiso 1 1 calc R
C2 C 0.6127(4) 0.914(2) 1.1736(7) 0.086(5) Uani 1 1 d .
H2 H 0.6040 0.9718 1.2099 0.104 Uiso 1 1 calc R
N2 N 0.5639(2) 0.1217(15) 1.0428(5) 0.063(3) Uani 1 1 d .
C18 C 0.4530(4) -0.2995(19) 1.1922(9) 0.089(5) Uani 1 1 d .
H18 H 0.4473 -0.2540 1.2337 0.107 Uiso 1 1 calc R
N4 N 0.6405(2) 0.0287(10) 0.8636(5) 0.050(2) Uani 1 1 d .
N5 N 0.6374(2) 0.1770(10) 0.8290(4) 0.046(2) Uani 1 1 d .
N6 N 0.6675(2) 0.2431(10) 0.8356(4) 0.044(2) Uani 1 1 d .
N7 N 0.7301(2) 0.3529(11) 0.8630(4) 0.048(2) Uani 1 1 d .
C80 C 0.6446(3) 0.5834(14) 0.7626(6) 0.050(3) Uani 1 1 d .
O80 O 0.6204(2) 0.6393(10) 0.7392(4) 0.062(2) Uani 1 1 d .
C81 C 0.6972(3) 0.4012(13) 0.7217(6) 0.050(3) Uani 1 1 d .
O81 O 0.70248(19) 0.3559(10) 0.6690(4) 0.061(2) Uani 1 1 d .
C82 C 0.7073(3) 0.7011(14) 0.7885(6) 0.053(3) Uani 1 1 d .
O82 O 0.7201(2) 0.8292(10) 0.7780(4) 0.068(2) Uani 1 1 d .
Cl1 Cl 0.67369(8) 0.5681(3) 0.92009(14) 0.0542(7) Uani 1 1 d .
N90 N 0.5465(4) 0.896(2) 0.7518(8) 0.040(4) Uiso 0.50 1 d P
C90 C 0.5378(4) 0.812(2) 0.7108(9) 0.029(4) Uiso 0.50 1 d P
C91 C 0.5245(5) 0.687(3) 0.6619(12) 0.056(6) Uiso 0.50 1 d P
H91A H 0.5415 0.5987 0.6575 0.085 Uiso 0.50 1 calc PR
H91B H 0.5182 0.7443 0.6178 0.085 Uiso 0.50 1 calc PR
H91C H 0.5045 0.6333 0.6765 0.085 Uiso 0.50 1 calc PR

loop_
_atom_site_aniso_label
_atom_site_aniso_U_11
_atom_site_aniso_U_22
_atom_site_aniso_U_33
_atom_site_aniso_U_23
_atom_site_aniso_U_13
_atom_site_aniso_U_12
Re1 0.0535(3) 0.0305(2) 0.0452(3) 0.00005(17) 0.02316(19) -0.00497(17)
C1 0.073(8) 0.081(10) 0.056(8) -0.017(7) 0.013(7) 0.013(7)
C3 0.103(12) 0.078(11) 0.062(9) -0.011(8) -0.009(9) 0.021(8)
N1 0.078(8) 0.075(8) 0.089(9) -0.003(7) 0.013(7) 0.018(6)
C4 0.059(7) 0.054(7) 0.068(9) -0.022(6) 0.002(6) -0.001(6)
C5 0.056(7) 0.073(9) 0.052(8) -0.007(6) 0.004(6) 0.008(6)
C6 0.056(7) 0.082(10) 0.054(7) 0.001(7) 0.003(6) 0.002(6)
C7 0.061(7) 0.085(10) 0.039(7) 0.000(6) 0.012(6) -0.004(7)
C8 0.058(7) 0.069(8) 0.053(8) 0.012(6) 0.012(6) -0.014(6)
C9 0.047(6) 0.055(7) 0.054(7) 0.009(5) 0.024(5) -0.009(5)
C10 0.051(6) 0.055(7) 0.050(6) 0.014(5) 0.023(5) -0.011(5)
C11 0.056(7) 0.042(6) 0.062(8) 0.027(5) 0.008(6) -0.003(5)
C12 0.043(6) 0.065(8) 0.061(8) 0.022(6) 0.008(6) -0.008(5)
C13 0.040(6) 0.085(9) 0.083(10) 0.027(7) 0.020(6) -0.007(6)
C14 0.050(7) 0.071(9) 0.084(10) 0.019(7) 0.014(7) -0.005(6)
C15 0.055(7) 0.054(7) 0.076(9) 0.016(6) 0.011(7) -0.008(5)
C16 0.072(9) 0.072(9) 0.108(13) 0.024(9) 0.039(9) 0.005(7)
N3 0.068(7) 0.060(8) 0.163(15) 0.015(8) 0.057(9) -0.011(5)
C17 0.086(10) 0.064(9) 0.114(13) -0.013(8) 0.064(10) -0.012(7)
C19 0.090(10) 0.054(8) 0.091(11) 0.015(7) 0.052(8) 0.010(6)
C20 0.070(8) 0.039(6) 0.059(7) -0.008(5) 0.022(6) -0.014(5)
C21 0.061(7) 0.036(6) 0.061(7) 0.005(5) 0.024(6) 0.001(5)
C22 0.075(7) 0.033(6) 0.045(6) 0.006(4) 0.024(6) 0.007(5)
C23 0.063(7) 0.044(6) 0.044(6) -0.009(5) 0.023(5) 0.001(5)
C24 0.062(8) 0.057(8) 0.060(8) -0.012(6) 0.020(6) 0.008(6)
C25 0.077(9) 0.081(10) 0.059(8) -0.013(7) 0.015(7) 0.038(7)
C26 0.068(8) 0.072(9) 0.076(10) -0.020(7) 0.024(7) 0.003(7)
C27 0.067(8) 0.054(7) 0.048(7) -0.013(5) 0.021(6) -0.010(6)
C2 0.109(12) 0.106(13) 0.045(8) -0.016(8) 0.014(8) 0.035(10)
N2 0.049(6) 0.089(8) 0.056(6) 0.015(6) 0.022(5) 0.005(5)
C18 0.105(11) 0.068(10) 0.105(13) 0.005(8) 0.052(10) -0.008(8)
N4 0.062(6) 0.035(5) 0.058(6) 0.002(4) 0.023(5) -0.008(4)
N5 0.061(5) 0.029(4) 0.052(6) -0.001(4) 0.019(4) -0.009(4)
N6 0.057(5) 0.023(4) 0.053(6) -0.001(4) 0.016(4) -0.004(4)
N7 0.051(5) 0.049(5) 0.045(5) -0.018(4) 0.015(4) -0.008(4)
C80 0.068(7) 0.035(6) 0.052(7) 0.016(5) 0.029(6) 0.001(5)
O80 0.071(5) 0.047(5) 0.070(6) 0.019(4) 0.023(5) 0.015(4)
C81 0.056(7) 0.029(6) 0.068(8) 0.002(5) 0.019(6) 0.001(4)
O81 0.064(5) 0.062(5) 0.062(5) -0.013(4) 0.032(4) -0.008(4)
C82 0.070(8) 0.047(7) 0.044(7) -0.008(5) 0.014(6) 0.000(5)
O82 0.089(6) 0.047(5) 0.075(6) -0.004(4) 0.035(5) -0.025(4)
Cl1 0.086(2) 0.0299(13) 0.0543(17) 0.0031(11) 0.0358(15) 0.0044(12)

loop_
_atom_type_symbol
_atom_type_description
_atom_type_scat_dispersion_real
_atom_type_scat_dispersion_imag
_atom_type_scat_source
C C 0.0033 0.0016 'International Tables Vol C Tables 4.2.6.8 and 6.1.1.4'
H H 0.0000 0.0000 'International Tables Vol C Tables 4.2.6.8 and 6.1.1.4'
N N 0.0061 0.0033 'International Tables Vol C Tables 4.2.6.8 and 6.1.1.4'
O O 0.0106 0.0060 'International Tables Vol C Tables 4.2.6.8 and 6.1.1.4'
Cl Cl 0.1484 0.1585 'International Tables Vol C Tables 4.2.6.8 and 6.1.1.4'
Re Re -1.0185 7.2310 'International Tables Vol C Tables 4.2.6.8 and 6.1.1.4'

loop_
_geom_angle_atom_site_label_1
_geom_angle_atom_site_label_2
_geom_angle_atom_site_label_3
_geom_angle
C81 Re1 C82 89.4(4)
C81 Re1 C80 91.5(5)
C82 Re1 C80 87.3(5)
C81 Re1 N6 93.9(4)
C82 Re1 N6 173.4(4)
C80 Re1 N6 98.3(4)
C81 Re1 N7 92.1(4)
C82 Re1 N7 99.6(4)
C80 Re1 N7 172.2(4)
N6 Re1 N7 74.6(3)
C81 Re1 Cl1 174.4(3)
C82 Re1 Cl1 95.2(3)
C80 Re1 Cl1 91.8(3)
N6 Re1 Cl1 81.2(2)
N7 Re1 Cl1 84.1(2)
C2 C1 C5 117.9(14)
C2 C3 N1 126.4(16)
C4 N1 C3 114.2(14)
N1 C4 C5 123.7(13)
C4 C5 C1 119.6(13)
C4 C5 C6 118.1(12)
C1 C5 C6 122.2(13)
C7 C6 C5 177.2(14)
C6 C7 C8 176.1(14)
N2 C8 C9 124.9(12)
N2 C8 C7 115.4(12)
C9 C8 C7 119.6(10)
C8 C9 C10 118.2(10)
C9 C10 C11 118.1(11)
C9 C10 C20 122.4(9)
C11 C10 C20 119.4(11)
C12 C11 C10 119.7(11)
C11 C12 N2 123.3(10)
C11 C12 C13 120.5(12)
N2 C12 C13 116.1(12)
C14 C13 C12 175.6(17)
C13 C14 C15 173.7(16)
C19 C15 C16 117.3(12)
C19 C15 C14 124.6(13)
C16 C15 C14 118.1(13)
N3 C16 C15 121.6(16)
C16 N3 C17 118.5(14)
N3 C17 C18 121.9(13)
C15 C19 C18 122.2(15)
N4 C20 C10 112.9(9)
N4 C21 C22 105.4(9)
C21 C22 N6 105.5(10)
C21 C22 C23 135.7(11)
N6 C22 C23 118.8(9)
N7 C23 C24 122.4(11)
N7 C23 C22 114.3(10)
C24 C23 C22 123.3(11)
C25 C24 C23 118.3(13)
C24 C25 C26 118.9(13)
C27 C26 C25 119.2(13)
C26 C27 N7 123.9(13)
C3 C2 C1 118.1(14)
C8 N2 C12 115.6(11)
C19 C18 C17 118.1(15)
N5 N4 C21 112.1(8)
N5 N4 C20 120.2(10)
C21 N4 C20 126.8(9)
N6 N5 N4 105.4(8)
N5 N6 C22 111.7(9)
N5 N6 Re1 132.6(7)
C22 N6 Re1 115.4(7)
C27 N7 C23 117.1(10)
C27 N7 Re1 125.9(8)
C23 N7 Re1 116.9(7)
O80 C80 Re1 178.5(10)
O81 C81 Re1 176.5(10)
O82 C82 Re1 179.2(10)
N90 C90 C91 173(2)

loop_
_geom_bond_atom_site_label_1
_geom_bond_atom_site_label_2
_geom_bond_distance
Re1 C81 1.894(12)
Re1 C82 1.908(12)
Re1 C80 1.931(12)
Re1 N6 2.140(8)
Re1 N7 2.201(9)
Re1 Cl1 2.471(3)
C1 C2 1.36(2)
C1 C5 1.366(16)
C3 C2 1.31(2)
C3 N1 1.337(19)
N1 C4 1.327(15)
C4 C5 1.332(16)
C5 C6 1.435(17)
C6 C7 1.222(17)
C7 C8 1.415(18)
C8 N2 1.325(14)
C8 C9 1.383(16)
C9 C10 1.385(14)
C10 C11 1.388(14)
C10 C20 1.477(15)
C11 C12 1.355(17)
C12 N2 1.374(16)
C12 C13 1.434(15)
C13 C14 1.167(15)
C14 C15 1.444(16)
C15 C19 1.324(18)
C15 C16 1.443(19)
C16 N3 1.316(16)
N3 C17 1.33(2)
C17 C18 1.408(19)
C19 C18 1.336(17)
C20 N4 1.449(13)
C21 N4 1.347(15)
C21 C22 1.370(14)
C22 N6 1.374(13)
C22 C23 1.415(15)
C23 N7 1.344(13)
C23 C24 1.365(15)
C24 C25 1.357(17)
C25 C26 1.381(18)
C26 C27 1.314(17)
C27 N7 1.323(13)
N4 N5 1.333(11)
N5 N6 1.300(11)
C80 O80 1.104(12)
C81 O81 1.148(12)
C82 O82 1.146(12)
N90 C90 1.06(2)
C90 C91 1.42(3)

loop_
_geom_hbond_atom_site_label_D
_geom_hbond_atom_site_label_H
_geom_hbond_atom_site_label_A
_geom_hbond_distance_DH
_geom_hbond_distance_HA
_geom_hbond_distance_DA
_geom_hbond_angle_DHA
_geom_hbond_site_symmetry_A
C26 H26 N1 0.95 2.30 3.204(19) 158.5 7_667
C11 H11 N3 0.95 2.33 3.280(17) 173.8 5_647
